data_4343441
loop_
_publ_author_name
'Tandon, Santokh S.'
'Bunge, Scott D.'
'Toth, Sara A.'
'Sanchiz, Joaquin'
'Thompson, Laurence K.'
'Shelley, Jacob T.'

_publ_section_title
;
 Antiferromagnetically Coupled Dimeric Dodecacopper Supramolecular
 Architectures of Macrocyclic Ligands with a Symmetrical \m6-BO3(3-)
 Central Moiety.
;
_journal_issue 14
_journal_name_full 'Inorganic chemistry'
_journal_page_first 6873
_journal_page_last 6884
_journal_paper_doi 10.1021/acs.inorgchem.5b00771
_journal_volume 54
_journal_year 2015
_chemical_formula_sum 'C124 H264 B4 Cu12 F8 N12 O68'
_chemical_formula_weight 3969.18
_chemical_name_common '[Cu6L(BO3)OAc(OMe)HOMe]2[BF4]216H2O26CH3OH (5)'
_chemical_name_systematic
; 
 ? 
;
_space_group_crystal_system monoclinic
_space_group_IT_number 14
_space_group_name_Hall '-P 2ybc'
_space_group_name_H-M_alt 'P 1 21/c 1'
_symmetry_space_group_name_Hall '-P 2ybc'
_symmetry_space_group_name_H-M 'P 1 21/c 1'
_atom_sites_solution_hydrogens geom
_audit_creation_method SHELXL-2013
_cell_angle_alpha 90
_cell_angle_beta 99.849(2)
_cell_angle_gamma 90
_cell_formula_units_Z 2
_cell_length_a 14.9843(18)
_cell_length_b 14.7739(18)
_cell_length_c 33.108(4)
_cell_measurement_reflns_used 8905
_cell_measurement_temperature 189(2)
_cell_measurement_theta_max 23.67
_cell_measurement_theta_min 2.18
_cell_volume 7221.3(15)
_computing_cell_refinement 'Bruker SMART'
_computing_data_collection 'Bruker SMART'
_computing_data_reduction 'Bruker SAINT'
_computing_molecular_graphics 'Bruker SHELXTL'
_computing_publication_material 'Bruker SHELXTL'
_computing_structure_refinement 'SHELXL-2013 (Sheldrick, 2013)'
_computing_structure_solution 'Bruker SHELXTL'
_diffrn_ambient_temperature 189(2)
_diffrn_measured_fraction_theta_full 0.978
_diffrn_measured_fraction_theta_max 1.000
_diffrn_measurement_device_type 'CCD area detector'
_diffrn_measurement_method 'phi and omega scans'
_diffrn_radiation_type MoK\a
_diffrn_radiation_wavelength 0.71073
_diffrn_reflns_av_R_equivalents 0.0663
_diffrn_reflns_av_unetI/netI 0.0595
_diffrn_reflns_laue_measured_fraction_full 0.978
_diffrn_reflns_laue_measured_fraction_max 1.000
_diffrn_reflns_limit_h_max 17
_diffrn_reflns_limit_h_min -17
_diffrn_reflns_limit_k_max 17
_diffrn_reflns_limit_k_min -17
_diffrn_reflns_limit_l_max 39
_diffrn_reflns_limit_l_min -39
_diffrn_reflns_number 57289
_diffrn_reflns_point_group_measured_fraction_full 0.978
_diffrn_reflns_point_group_measured_fraction_max 1.000
_diffrn_reflns_theta_full 25.242
_diffrn_reflns_theta_max 25.050
_diffrn_reflns_theta_min 1.248
_exptl_absorpt_coefficient_mu 1.845
_exptl_absorpt_correction_T_max 0.837
_exptl_absorpt_correction_T_min 0.568
_exptl_absorpt_correction_type multi-scan
_exptl_absorpt_process_details SADABS
_exptl_crystal_colour green
_exptl_crystal_density_diffrn 1.825
_exptl_crystal_density_method 'not measured'
_exptl_crystal_description irregular
_exptl_crystal_F_000 4152
_exptl_crystal_size_max 0.250
_exptl_crystal_size_mid 0.200
_exptl_crystal_size_min 0.100
_platon_squeeze_details
; 
 The solvent electron density was modeled using 2869.7 \%A3 
 and an electron count of 1271 electrons/cell,consistent with 
 32 water and 52 methanol molecules/cell.  32 water molecules 
 and 52 methanol molecules were added to the contents of the 
 unit cell during the final refinement to properly calculate the crystal data. 
;
_refine_diff_density_max 1.170
_refine_diff_density_min -1.013
_refine_diff_density_rms 0.235
_refine_ls_extinction_method none
_refine_ls_goodness_of_fit_ref 1.155
_refine_ls_hydrogen_treatment constr
_refine_ls_matrix_type full
_refine_ls_number_parameters 733
_refine_ls_number_reflns 12777
_refine_ls_number_restraints 1
_refine_ls_restrained_S_all 1.156
_refine_ls_R_factor_all 0.0894
_refine_ls_R_factor_gt 0.0657
_refine_ls_shift/su_max 1.935
_refine_ls_shift/su_mean 0.009
_refine_ls_structure_factor_coef Fsqd
_refine_ls_weighting_details 'w=1/[\s^2^(Fo^2^)+(0.1000P)^2^+0.1962P] where P=(Fo^2^+2Fc^2^)/3'
_refine_ls_weighting_scheme calc
_refine_ls_wR_factor_gt 0.1849
_refine_ls_wR_factor_ref 0.1936
_reflns_Friedel_coverage 0.000
_reflns_number_gt 8445
_reflns_number_total 12777
_reflns_threshold_expression 'I > 2\s(I)'
_cod_data_source_file ic5b00771_si_002.cif
_cod_data_source_block five
_cod_depositor_comments 'Adding full bibliography for 4343438--4343442.cif.'
_cod_original_cell_volume 7221.4(15)
_cod_database_code 4343441
_shelx_space_group_comment
; 
The symmetry employed for this shelxl refinement is uniquely defined 
by the following loop, which should always be used as a source of 
symmetry information in preference to the above space-group names. 
They are only intended as comments. 
;
_shelx_estimated_absorpt_t_min 0.655
_shelx_estimated_absorpt_t_max 0.837
_shelxl_version_number 2013-3

loop_
_space_group_symop_operation_xyz
'x, y, z'
'-x, y+1/2, -z+1/2'
'-x, -y, -z'
'x, -y-1/2, z-1/2'

loop_
_atom_site_label
_atom_site_type_symbol
_atom_site_fract_x
_atom_site_fract_y
_atom_site_fract_z
_atom_site_U_iso_or_equiv
_atom_site_adp_type
_atom_site_occupancy
_atom_site_site_symmetry_order
_atom_site_calc_flag
_atom_site_refinement_flags_posn
_atom_site_refinement_flags_adp
Cu1 Cu 0.06336(5) 0.44612(5) 0.89629(2) 0.0418(2) Uani 1 1 d . .
Cu2 Cu 0.04670(5) 0.36233(5) 0.97540(2) 0.0400(2) Uani 1 1 d . .
Cu3 Cu 0.12201(5) 0.48253(5) 1.06129(2) 0.0382(2) Uani 1 1 d . .
Cu4 Cu 0.19692(5) 0.66062(5) 1.05285(2) 0.0467(2) Uani 1 1 d . .
Cu5 Cu 0.27323(5) 0.68938(6) 0.97267(3) 0.0527(2) Uani 1 1 d . .
Cu6 Cu 0.21753(5) 0.57767(6) 0.90319(2) 0.0496(2) Uani 1 1 d . .
B1 B 0.0953(15) 0.2266(9) 0.7403(5) 0.121(6) Uani 1 1 d . .
B2 B 0.1270(5) 0.5511(5) 0.9759(2) 0.0382(16) Uani 1 1 d . .
O1 O 0.1008(3) 0.5522(3) 0.87191(12) 0.0432(10) Uani 1 1 d . .
O2 O 0.0269(3) 0.3339(3) 0.91806(11) 0.0432(10) Uani 1 1 d . .
O3 O 0.0676(3) 0.3828(3) 1.03255(11) 0.0419(10) Uani 1 1 d . .
O4 O 0.1626(3) 0.5849(3) 1.09576(12) 0.0477(11) Uani 1 1 d . .
O5 O 0.2209(3) 0.7497(3) 1.01371(13) 0.0492(11) Uani 1 1 d . .
O6 O 0.3284(3) 0.6350(3) 0.92903(14) 0.0516(11) Uani 1 1 d . .
O7 O 0.2661(3) 0.4437(3) 1.05029(17) 0.0656(14) Uani 1 1 d . .
O8 O 0.3279(3) 0.5816(4) 1.0552(2) 0.0840(18) Uani 1 1 d . .
O9 O 0.2416(5) 0.4168(4) 0.91587(19) 0.090(2) Uani 1 1 d . .
O10 O 0.1784(3) 0.6057(3) 0.95440(13) 0.0457(10) Uani 1 1 d . .
O11 O 0.0816(3) 0.4788(3) 0.95468(12) 0.0458(11) Uani 1 1 d . .
O12 O 0.1248(3) 0.5705(3) 1.01642(12) 0.0451(10) Uani 1 1 d . .
O13 O 0.2146(8) 0.8052(8) 0.9241(3) 0.184(5) Uani 1 1 d . .
N1 N 0.0261(4) 0.4057(4) 0.84066(15) 0.0457(13) Uani 1 1 d . .
N2 N 0.0094(3) 0.2429(3) 0.98964(14) 0.0397(12) Uani 1 1 d . .
N3 N 0.1091(3) 0.4100(3) 1.10900(14) 0.0382(11) Uani 1 1 d . .
N4 N 0.2397(4) 0.7541(4) 1.09291(19) 0.0553(15) Uani 1 1 d . .
N5 N 0.3834(4) 0.7539(4) 0.99311(18) 0.0541(14) Uani 1 1 d . .
N6 N 0.2618(4) 0.5624(4) 0.85189(18) 0.0566(16) Uani 1 1 d . .
F1 F 0.1172(5) 0.2966(4) 0.7631(2) 0.135(3) Uani 1 1 d . .
F2 F -0.0013(7) 0.2329(7) 0.7380(2) 0.182(4) Uani 1 1 d . .
F3 F 0.1114(7) 0.1473(5) 0.7498(3) 0.179(4) Uani 1 1 d . .
F4 F 0.1028(10) 0.2434(4) 0.7002(3) 0.283(8) Uani 1 1 d . .
C1 C 0.1027(4) 0.5405(5) 0.82835(19) 0.0473(16) Uani 1 1 d . .
H1 H 0.0899 0.6003 0.8145 0.057 Uiso 1 1 calc R U
C2 C 0.0323(5) 0.4763(5) 0.81022(19) 0.0510(17) Uani 1 1 d . .
H2A H -0.0265 0.5078 0.8029 0.061 Uiso 1 1 calc R U
H2B H 0.0483 0.4492 0.7851 0.061 Uiso 1 1 calc R U
C3 C -0.0021(4) 0.3273(5) 0.82888(19) 0.0460(16) Uani 1 1 d . .
H3 H -0.0168 0.3172 0.8002 0.055 Uiso 1 1 calc R U
C4 C -0.0136(4) 0.2517(4) 0.85583(19) 0.0454(15) Uani 1 1 d . .
C5 C -0.0432(4) 0.1684(5) 0.83597(19) 0.0533(18) Uani 1 1 d . .
H5 H -0.0548 0.1667 0.8069 0.064 Uiso 1 1 calc R U
C6 C -0.0554(4) 0.0920(4) 0.85686(19) 0.0450(15) Uani 1 1 d . .
C7 C -0.0432(5) 0.0992(5) 0.89995(19) 0.0497(16) Uani 1 1 d . .
H7 H -0.0534 0.0472 0.9154 0.060 Uiso 1 1 calc R U
C8 C -0.0171(4) 0.1782(4) 0.92053(18) 0.0433(15) Uani 1 1 d . .
C9 C -0.0015(4) 0.2563(4) 0.89840(17) 0.0423(15) Uani 1 1 d . .
C10 C -0.0825(5) 0.0014(5) 0.8353(2) 0.0565(18) Uani 1 1 d D .
C11 C -0.1608(13) 0.0131(17) 0.8077(8) 0.364(18) Uani 1 1 d D .
H11A H -0.1938 -0.0444 0.8037 0.546 Uiso 1 1 calc R U
H11B H -0.1460 0.0334 0.7814 0.546 Uiso 1 1 calc R U
H11C H -0.1987 0.0587 0.8181 0.546 Uiso 1 1 calc R U
C12 C -0.0096(7) -0.0225(6) 0.8097(3) 0.087(3) Uani 1 1 d . .
H12A H -0.0195 -0.0843 0.7991 0.131 Uiso 1 1 calc R U
H12B H 0.0504 -0.0184 0.8269 0.131 Uiso 1 1 calc R U
H12C H -0.0131 0.0199 0.7867 0.131 Uiso 1 1 calc R U
C13 C -0.0991(9) -0.0726(6) 0.8624(3) 0.113(4) Uani 1 1 d . .
H13A H -0.1463 -0.0547 0.8779 0.170 Uiso 1 1 calc R U
H13B H -0.0432 -0.0865 0.8814 0.170 Uiso 1 1 calc R U
H13C H -0.1190 -0.1264 0.8459 0.170 Uiso 1 1 calc R U
C14 C -0.0106(4) 0.1757(5) 0.96543(19) 0.0463(16) Uani 1 1 d . .
H14 H -0.0222 0.1194 0.9774 0.056 Uiso 1 1 calc R U
C15 C 0.0063(4) 0.2358(4) 1.03280(17) 0.0422(14) Uani 1 1 d . .
H15A H 0.0200 0.1730 1.0423 0.051 Uiso 1 1 calc R U
H15B H -0.0548 0.2519 1.0381 0.051 Uiso 1 1 calc R U
C16 C 0.0745(4) 0.2987(4) 1.05473(17) 0.0407(14) Uani 1 1 d . .
H16 H 0.1366 0.2727 1.0560 0.049 Uiso 1 1 calc R U
C17 C 0.0605(4) 0.3259(4) 1.09779(16) 0.0379(14) Uani 1 1 d . .
H17A H -0.0049 0.3344 1.0982 0.046 Uiso 1 1 calc R U
H17B H 0.0835 0.2777 1.1176 0.046 Uiso 1 1 calc R U
C18 C 0.1426(4) 0.4280(4) 1.14614(18) 0.0400(14) Uani 1 1 d . .
H18 H 0.1394 0.3819 1.1658 0.048 Uiso 1 1 calc R U
C19 C 0.1844(4) 0.5110(4) 1.16078(18) 0.0435(15) Uani 1 1 d . .
C20 C 0.2147(4) 0.5194(5) 1.20503(19) 0.0489(16) Uani 1 1 d . .
H20 H 0.2087 0.4689 1.2221 0.059 Uiso 1 1 calc R U
C21 C 0.2511(4) 0.5977(5) 1.2224(2) 0.0525(17) Uani 1 1 d . .
C22 C 0.2616(5) 0.6676(5) 1.1964(2) 0.0591(19) Uani 1 1 d . .
H22 H 0.2894 0.7212 1.2085 0.071 Uiso 1 1 calc R U
C23 C 0.2360(4) 0.6674(4) 1.1550(2) 0.0461(15) Uani 1 1 d . .
C24 C 0.1942(4) 0.5873(4) 1.13531(18) 0.0377(13) Uani 1 1 d . .
C25 C 0.2787(5) 0.6061(7) 1.2699(2) 0.073(2) Uani 1 1 d . .
C26 C 0.3603(13) 0.6537(16) 1.2811(4) 0.246(13) Uani 1 1 d . .
H26A H 0.3941 0.6283 1.3066 0.369 Uiso 1 1 calc R U
H26B H 0.3472 0.7177 1.2853 0.369 Uiso 1 1 calc R U
H26C H 0.3967 0.6484 1.2593 0.369 Uiso 1 1 calc R U
C27 C 0.2393(18) 0.6973(14) 1.2890(5) 0.245(12) Uani 1 1 d . .
H27A H 0.1886 0.6809 1.3027 0.367 Uiso 1 1 calc R U
H27B H 0.2183 0.7402 1.2668 0.367 Uiso 1 1 calc R U
H27C H 0.2873 0.7254 1.3088 0.367 Uiso 1 1 calc R U
C28 C 0.2280(13) 0.5521(12) 1.2909(3) 0.241(12) Uani 1 1 d . .
H28A H 0.2668 0.5054 1.3059 0.362 Uiso 1 1 calc R U
H28B H 0.1796 0.5232 1.2715 0.362 Uiso 1 1 calc R U
H28C H 0.2012 0.5890 1.3103 0.362 Uiso 1 1 calc R U
C29 C 0.2532(4) 0.7457(5) 1.1317(2) 0.0526(17) Uani 1 1 d . .
H29 H 0.2776 0.7970 1.1470 0.063 Uiso 1 1 calc R U
C30 C 0.2605(5) 0.8430(5) 1.0744(3) 0.071(2) Uani 1 1 d . .
H30A H 0.3136 0.8724 1.0912 0.086 Uiso 1 1 calc R U
H30B H 0.2080 0.8845 1.0720 0.086 Uiso 1 1 calc R U
C31 C 0.2808(5) 0.8180(4) 1.0319(2) 0.0524(17) Uani 1 1 d . .
H31 H 0.2686 0.8731 1.0143 0.063 Uiso 1 1 calc R U
C32 C 0.3767(5) 0.7918(5) 1.0321(2) 0.060(2) Uani 1 1 d . .
H32A H 0.4164 0.8456 1.0374 0.072 Uiso 1 1 calc R U
H32B H 0.3963 0.7468 1.0540 0.072 Uiso 1 1 calc R U
C33 C 0.4504(4) 0.7679(5) 0.9731(3) 0.061(2) Uani 1 1 d . .
H33 H 0.5000 0.8034 0.9861 0.073 Uiso 1 1 calc R U
C34 C 0.4538(4) 0.7328(5) 0.9323(3) 0.066(2) Uani 1 1 d . .
C35 C 0.3935(4) 0.6720(5) 0.9111(2) 0.0551(19) Uani 1 1 d . .
C36 C 0.4007(4) 0.6517(5) 0.8711(2) 0.0527(18) Uani 1 1 d . .
C37 C 0.4735(4) 0.6832(5) 0.8522(3) 0.068(2) Uani 1 1 d . .
H37 H 0.4775 0.6658 0.8249 0.081 Uiso 1 1 calc R U
C38 C 0.5396(5) 0.7405(6) 0.8745(3) 0.069(2) Uani 1 1 d . .
C39 C 0.5269(5) 0.7662(5) 0.9119(3) 0.084(3) Uani 1 1 d . .
H39 H 0.5681 0.8089 0.9262 0.100 Uiso 1 1 calc R U
C40 C 0.6195(5) 0.7736(8) 0.8568(3) 0.097(4) Uani 1 1 d . .
C41 C 0.6267(9) 0.7158(13) 0.8143(5) 0.207(8) Uani 1 1 d . .
H41A H 0.6865 0.7256 0.8068 0.311 Uiso 1 1 calc R U
H41B H 0.5796 0.7366 0.7920 0.311 Uiso 1 1 calc R U
H41C H 0.6183 0.6512 0.8192 0.311 Uiso 1 1 calc R U
C42 C 0.7043(5) 0.7560(8) 0.8853(3) 0.105(4) Uani 1 1 d . .
H42A H 0.7554 0.7593 0.8704 0.158 Uiso 1 1 calc R U
H42B H 0.7019 0.6955 0.8972 0.158 Uiso 1 1 calc R U
H42C H 0.7120 0.8014 0.9071 0.158 Uiso 1 1 calc R U
C43 C 0.6057(8) 0.8680(8) 0.8426(5) 0.165(7) Uani 1 1 d . .
H43A H 0.6228 0.9091 0.8659 0.247 Uiso 1 1 calc R U
H43B H 0.5418 0.8772 0.8308 0.247 Uiso 1 1 calc R U
H43C H 0.6433 0.8803 0.8217 0.247 Uiso 1 1 calc R U
C44 C 0.3327(5) 0.5954(6) 0.8430(3) 0.071(2) Uani 1 1 d . .
H44 H 0.3448 0.5840 0.8162 0.085 Uiso 1 1 calc R U
C45 C 0.1991(5) 0.5115(5) 0.8240(2) 0.0564(18) Uani 1 1 d . .
H45A H 0.2074 0.4461 0.8301 0.068 Uiso 1 1 calc R U
H45B H 0.2091 0.5223 0.7957 0.068 Uiso 1 1 calc R U
C46 C 0.3255(5) 0.4992(6) 1.0450(3) 0.074(2) Uani 1 1 d . .
C47 C 0.4037(7) 0.4657(8) 1.0247(5) 0.143(6) Uani 1 1 d . .
H47A H 0.3820 0.4177 1.0050 0.215 Uiso 1 1 calc R U
H47B H 0.4521 0.4420 1.0457 0.215 Uiso 1 1 calc R U
H47C H 0.4271 0.5161 1.0103 0.215 Uiso 1 1 calc R U
C48 C 0.3270(14) 0.3853(15) 0.9077(6) 0.254(11) Uani 1 1 d . .
H48A H 0.3222 0.3723 0.8784 0.380 Uiso 1 1 calc R U
H48B H 0.3442 0.3301 0.9235 0.380 Uiso 1 1 calc R U
H48C H 0.3731 0.4320 0.9157 0.380 Uiso 1 1 calc R U
C49 C 0.1891(17) 0.8154(16) 0.8923(6) 0.267(13) Uani 1 1 d . .
H49A H 0.2317 0.8530 0.8803 0.401 Uiso 1 1 calc R U
H49B H 0.1302 0.8459 0.8891 0.401 Uiso 1 1 calc R U
H49C H 0.1821 0.7568 0.8783 0.401 Uiso 1 1 calc R U

loop_
_atom_site_aniso_label
_atom_site_aniso_U_11
_atom_site_aniso_U_22
_atom_site_aniso_U_33
_atom_site_aniso_U_23
_atom_site_aniso_U_13
_atom_site_aniso_U_12
Cu1 0.0439(4) 0.0504(5) 0.0341(4) 0.0079(3) 0.0152(3) -0.0031(4)
Cu2 0.0467(4) 0.0427(4) 0.0322(4) 0.0057(3) 0.0115(3) -0.0053(3)
Cu3 0.0368(4) 0.0438(4) 0.0347(4) 0.0053(3) 0.0079(3) -0.0065(3)
Cu4 0.0440(5) 0.0475(5) 0.0479(5) 0.0086(4) 0.0056(4) -0.0113(4)
Cu5 0.0397(4) 0.0583(5) 0.0627(5) 0.0128(4) 0.0163(4) -0.0118(4)
Cu6 0.0356(4) 0.0657(6) 0.0520(5) 0.0102(4) 0.0198(4) -0.0028(4)
B1 0.218(19) 0.060(8) 0.104(10) 0.009(7) 0.083(11) 0.051(10)
B2 0.035(4) 0.033(4) 0.052(4) 0.013(3) 0.021(3) -0.002(3)
O1 0.039(2) 0.059(3) 0.035(2) 0.0115(19) 0.0150(18) -0.001(2)
O2 0.057(3) 0.044(2) 0.031(2) -0.0003(19) 0.0145(19) -0.007(2)
O3 0.052(3) 0.042(2) 0.032(2) 0.0084(18) 0.0079(19) -0.0103(19)
O4 0.051(3) 0.053(3) 0.036(2) 0.006(2) 0.001(2) -0.015(2)
O5 0.043(2) 0.045(3) 0.060(3) 0.008(2) 0.009(2) -0.010(2)
O6 0.035(2) 0.058(3) 0.065(3) 0.018(2) 0.017(2) -0.004(2)
O7 0.050(3) 0.058(3) 0.093(4) 0.017(3) 0.025(3) -0.008(3)
O8 0.049(3) 0.062(4) 0.141(6) 0.004(4) 0.015(3) -0.005(3)
O9 0.093(4) 0.095(5) 0.095(4) 0.037(4) 0.056(4) 0.048(4)
O10 0.038(2) 0.053(3) 0.048(2) 0.008(2) 0.0124(19) -0.006(2)
O11 0.045(2) 0.060(3) 0.036(2) 0.010(2) 0.0175(19) -0.013(2)
O12 0.044(2) 0.054(3) 0.038(2) 0.0054(19) 0.0091(19) -0.016(2)
O13 0.181(10) 0.226(12) 0.149(9) 0.102(9) 0.038(8) 0.092(9)
N1 0.056(3) 0.045(3) 0.039(3) 0.007(2) 0.017(2) -0.002(3)
N2 0.052(3) 0.040(3) 0.030(3) -0.001(2) 0.013(2) -0.006(2)
N3 0.035(3) 0.044(3) 0.038(3) 0.002(2) 0.012(2) -0.002(2)
N4 0.051(3) 0.052(4) 0.065(4) 0.014(3) 0.017(3) -0.004(3)
N5 0.042(3) 0.057(4) 0.062(4) 0.012(3) 0.007(3) -0.003(3)
N6 0.045(3) 0.066(4) 0.068(4) 0.024(3) 0.036(3) 0.006(3)
F1 0.198(7) 0.090(4) 0.142(5) -0.039(4) 0.099(5) -0.002(4)
F2 0.227(10) 0.215(9) 0.093(5) -0.033(5) 0.000(6) 0.024(8)
F3 0.307(12) 0.079(5) 0.177(7) 0.038(5) 0.112(7) 0.068(6)
F4 0.69(2) 0.069(4) 0.166(7) 0.035(4) 0.291(11) 0.094(8)
C1 0.052(4) 0.054(4) 0.039(3) 0.012(3) 0.018(3) 0.006(3)
C2 0.048(4) 0.066(5) 0.043(4) 0.006(3) 0.019(3) 0.004(3)
C3 0.046(4) 0.061(5) 0.035(3) 0.005(3) 0.018(3) 0.005(3)
C4 0.047(4) 0.053(4) 0.040(3) -0.002(3) 0.017(3) -0.001(3)
C5 0.051(4) 0.078(5) 0.035(3) -0.003(3) 0.019(3) -0.007(4)
C6 0.055(4) 0.042(4) 0.039(3) 0.001(3) 0.010(3) -0.007(3)
C7 0.059(4) 0.050(4) 0.045(4) 0.000(3) 0.022(3) -0.007(3)
C8 0.053(4) 0.046(4) 0.034(3) -0.004(3) 0.017(3) -0.007(3)
C9 0.053(4) 0.042(4) 0.033(3) 0.005(3) 0.012(3) 0.005(3)
C10 0.067(5) 0.064(5) 0.039(4) -0.010(3) 0.011(3) -0.009(4)
C11 0.171(18) 0.39(3) 0.44(4) 0.00(3) -0.22(2) 0.02(2)
C12 0.119(8) 0.072(6) 0.076(6) -0.007(5) 0.030(6) -0.011(5)
C13 0.213(13) 0.085(7) 0.046(5) -0.019(5) 0.032(6) -0.054(8)
C14 0.045(4) 0.054(4) 0.041(3) 0.015(3) 0.010(3) -0.007(3)
C15 0.049(4) 0.046(4) 0.033(3) 0.001(3) 0.014(3) -0.007(3)
C16 0.044(3) 0.048(4) 0.034(3) 0.003(3) 0.017(3) 0.001(3)
C17 0.042(3) 0.043(4) 0.031(3) 0.009(3) 0.011(3) -0.005(3)
C18 0.024(3) 0.062(4) 0.035(3) 0.009(3) 0.008(2) 0.007(3)
C19 0.036(3) 0.056(4) 0.036(3) -0.005(3) 0.000(3) -0.012(3)
C20 0.045(4) 0.059(4) 0.044(4) 0.008(3) 0.010(3) -0.006(3)
C21 0.041(4) 0.067(5) 0.049(4) -0.006(4) 0.003(3) -0.008(3)
C22 0.045(4) 0.066(5) 0.065(5) -0.003(4) 0.004(3) -0.019(4)
C23 0.035(3) 0.050(4) 0.051(4) 0.000(3) -0.001(3) -0.010(3)
C24 0.031(3) 0.042(3) 0.038(3) 0.007(3) 0.002(3) -0.007(3)
C25 0.062(5) 0.106(7) 0.047(4) -0.005(4) 0.002(4) -0.033(5)
C26 0.25(2) 0.40(3) 0.061(7) 0.031(12) -0.061(10) -0.22(2)
C27 0.36(3) 0.21(2) 0.152(16) 0.057(14) 0.013(18) 0.13(2)
C28 0.37(2) 0.30(2) 0.060(7) -0.076(10) 0.074(11) -0.28(2)
C29 0.048(4) 0.050(4) 0.060(5) -0.010(3) 0.009(3) -0.008(3)
C30 0.058(5) 0.060(5) 0.092(6) 0.013(4) 0.000(4) -0.020(4)
C31 0.053(4) 0.040(4) 0.066(5) 0.015(3) 0.015(3) -0.011(3)
C32 0.051(4) 0.044(4) 0.082(5) 0.017(4) 0.005(4) -0.018(3)
C33 0.033(4) 0.054(4) 0.092(6) 0.018(4) 0.001(4) -0.011(3)
C34 0.033(4) 0.068(5) 0.103(6) 0.037(5) 0.030(4) 0.014(4)
C35 0.022(3) 0.058(4) 0.090(6) 0.023(4) 0.024(3) 0.005(3)
C36 0.031(3) 0.064(5) 0.068(5) 0.025(4) 0.023(3) 0.012(3)
C37 0.030(4) 0.072(5) 0.105(6) 0.031(5) 0.023(4) 0.009(4)
C38 0.042(4) 0.099(7) 0.072(5) 0.041(5) 0.026(4) 0.018(4)
C39 0.034(4) 0.056(5) 0.166(10) 0.033(6) 0.031(5) 0.000(4)
C40 0.027(4) 0.158(10) 0.110(7) 0.074(7) 0.020(4) 0.008(5)
C41 0.110(10) 0.29(2) 0.254(19) -0.013(17) 0.133(12) -0.061(12)
C42 0.051(5) 0.125(9) 0.144(9) 0.063(7) 0.030(5) 0.002(5)
C43 0.101(8) 0.159(12) 0.261(16) 0.159(12) 0.107(10) 0.048(8)
C44 0.064(5) 0.078(6) 0.077(6) 0.031(5) 0.031(4) 0.033(4)
C45 0.047(4) 0.079(5) 0.049(4) 0.001(4) 0.026(3) -0.001(4)
C46 0.047(5) 0.066(6) 0.107(7) 0.006(5) 0.008(4) 0.007(4)
C47 0.071(7) 0.116(9) 0.264(18) -0.033(10) 0.087(9) -0.025(6)
C48 0.23(2) 0.25(2) 0.24(2) 0.110(19) -0.050(19) 0.02(2)
C49 0.34(3) 0.29(3) 0.156(17) 0.107(18) -0.030(19) 0.02(2)

loop_
_atom_type_symbol
_atom_type_description
_atom_type_scat_dispersion_real
_atom_type_scat_dispersion_imag
_atom_type_scat_source
C C 0.0033 0.0016 'International Tables Vol C Tables 4.2.6.8 and 6.1.1.4'
H H 0.0000 0.0000 'International Tables Vol C Tables 4.2.6.8 and 6.1.1.4'
N N 0.0061 0.0033 'International Tables Vol C Tables 4.2.6.8 and 6.1.1.4'
O O 0.0106 0.0060 'International Tables Vol C Tables 4.2.6.8 and 6.1.1.4'
F F 0.0171 0.0103 'International Tables Vol C Tables 4.2.6.8 and 6.1.1.4'
B B 0.0013 0.0007 'International Tables Vol C Tables 4.2.6.8 and 6.1.1.4'
Cu Cu 0.3201 1.2651 'International Tables Vol C Tables 4.2.6.8 and 6.1.1.4'

loop_
_geom_angle_atom_site_label_1
_geom_angle_atom_site_label_2
_geom_angle_atom_site_label_3
_geom_angle
O1 Cu1 O2 176.27(17)
O1 Cu1 N1 84.7(2)
O2 Cu1 N1 92.1(2)
O1 Cu1 O11 102.40(18)
O2 Cu1 O11 81.02(17)
N1 Cu1 O11 170.2(2)
O1 Cu1 O9 83.14(18)
O2 Cu1 O9 96.06(18)
N1 Cu1 O9 107.2(2)
O11 Cu1 O9 80.57(18)
O3 Cu2 O2 176.49(18)
O3 Cu2 N2 84.66(18)
O2 Cu2 N2 92.24(18)
O3 Cu2 O11 101.67(17)
O2 Cu2 O11 81.43(17)
N2 Cu2 O11 173.67(18)
O3 Cu3 O4 170.96(18)
O3 Cu3 N3 83.29(19)
O4 Cu3 N3 90.96(19)
O3 Cu3 O12 101.51(17)
O4 Cu3 O12 83.36(17)
N3 Cu3 O12 171.4(2)
O3 Cu3 O7 93.53(19)
O4 Cu3 O7 94.53(19)
N3 Cu3 O7 102.46(19)
O12 Cu3 O7 84.52(17)
O5 Cu4 O4 171.4(2)
O5 Cu4 N4 84.0(2)
O4 Cu4 N4 90.5(2)
O5 Cu4 O12 101.20(17)
O4 Cu4 O12 82.74(17)
N4 Cu4 O12 166.1(2)
O5 Cu4 O8 96.6(2)
O4 Cu4 O8 90.8(2)
N4 Cu4 O8 99.2(2)
O12 Cu4 O8 93.0(2)
O5 Cu5 O10 98.89(18)
O5 Cu5 N5 87.2(2)
O10 Cu5 N5 169.1(2)
O5 Cu5 O6 176.32(18)
O10 Cu5 O6 83.42(18)
N5 Cu5 O6 91.0(2)
O5 Cu5 O13 89.8(3)
O10 Cu5 O13 94.7(4)
N5 Cu5 O13 94.4(4)
O6 Cu5 O13 87.1(3)
O1 Cu6 O6 164.84(19)
O1 Cu6 O10 97.50(17)
O6 Cu6 O10 83.37(18)
O1 Cu6 N6 85.4(2)
O6 Cu6 N6 92.4(2)
O10 Cu6 N6 174.0(2)
O1 Cu6 O9 89.8(2)
O6 Cu6 O9 105.2(2)
O10 Cu6 O9 96.67(18)
N6 Cu6 O9 88.5(2)
F3 B1 F1 126.6(16)
F3 B1 F4 112.1(10)
F1 B1 F4 111.4(12)
F3 B1 F2 103.1(15)
F1 B1 F2 97.7(9)
F4 B1 F2 100.6(15)
O12 B2 O11 124.1(5)
O12 B2 O10 119.0(6)
O11 B2 O10 116.9(6)
C1 O1 Cu1 112.4(4)
C1 O1 Cu6 112.9(3)
Cu1 O1 Cu6 104.04(19)
C9 O2 Cu2 130.2(4)
C9 O2 Cu1 129.6(3)
Cu2 O2 Cu1 100.14(19)
C16 O3 Cu3 115.8(3)
C16 O3 Cu2 111.0(3)
Cu3 O3 Cu2 128.4(2)
C24 O4 Cu3 129.3(4)
C24 O4 Cu4 128.1(4)
Cu3 O4 Cu4 96.59(18)
C31 O5 Cu5 109.2(4)
C31 O5 Cu4 112.3(4)
Cu5 O5 Cu4 108.0(2)
C35 O6 Cu6 128.2(5)
C35 O6 Cu5 126.3(5)
Cu6 O6 Cu5 93.87(17)
C46 O7 Cu3 124.5(5)
C46 O8 Cu4 120.1(5)
C48 O9 Cu6 113.4(9)
C48 O9 Cu1 153.7(10)
Cu6 O9 Cu1 71.77(15)
B2 O10 Cu5 131.5(4)
B2 O10 Cu6 127.0(4)
Cu5 O10 Cu6 95.48(18)
B2 O11 Cu2 129.5(4)
B2 O11 Cu1 131.2(4)
Cu2 O11 Cu1 97.39(19)
B2 O12 Cu3 127.0(4)
B2 O12 Cu4 129.0(4)
Cu3 O12 Cu4 93.65(17)
C49 O13 Cu5 141.9(18)
C3 N1 C2 119.6(5)
C3 N1 Cu1 127.1(4)
C2 N1 Cu1 113.3(4)
C14 N2 C15 121.4(5)
C14 N2 Cu2 127.0(4)
C15 N2 Cu2 111.6(4)
C18 N3 C17 121.5(5)
C18 N3 Cu3 126.2(4)
C17 N3 Cu3 112.2(3)
C29 N4 C30 119.3(6)
C29 N4 Cu4 126.5(5)
C30 N4 Cu4 114.1(5)
C33 N5 C32 125.0(6)
C33 N5 Cu5 125.9(5)
C32 N5 Cu5 108.8(4)
C44 N6 C45 123.4(7)
C44 N6 Cu6 126.3(6)
C45 N6 Cu6 110.2(4)
O1 C1 C2 110.3(5)
O1 C1 C45 107.6(5)
C2 C1 C45 113.8(6)
O1 C1 H1 108.3
C2 C1 H1 108.3
C45 C1 H1 108.3
N1 C2 C1 107.7(5)
N1 C2 H2A 110.2
C1 C2 H2A 110.2
N1 C2 H2B 110.2
C1 C2 H2B 110.2
H2A C2 H2B 108.5
N1 C3 C4 125.3(6)
N1 C3 H3 117.3
C4 C3 H3 117.3
C9 C4 C5 119.0(6)
C9 C4 C3 125.0(6)
C5 C4 C3 116.0(6)
C6 C5 C4 122.8(6)
C6 C5 H5 118.6
C4 C5 H5 118.6
C5 C6 C7 116.6(6)
C5 C6 C10 122.5(6)
C7 C6 C10 120.8(6)
C8 C7 C6 122.8(6)
C8 C7 H7 118.6
C6 C7 H7 118.6
C7 C8 C9 119.8(5)
C7 C8 C14 116.3(6)
C9 C8 C14 123.9(6)
O2 C9 C4 120.3(5)
O2 C9 C8 120.8(5)
C4 C9 C8 118.9(6)
C11 C10 C13 106.7(14)
C11 C10 C12 105.6(15)
C13 C10 C12 112.2(8)
C11 C10 C6 109.1(13)
C13 C10 C6 115.2(6)
C12 C10 C6 107.4(6)
C10 C11 H11A 111.2
C10 C11 H11B 111.1
H11A C11 H11B 107.8
C10 C11 H11C 111.1
H11A C11 H11C 107.8
H11B C11 H11C 107.8
C10 C12 H12A 109.5
C10 C12 H12B 109.5
H12A C12 H12B 109.5
C10 C12 H12C 109.5
H12A C12 H12C 109.5
H12B C12 H12C 109.5
C10 C13 H13A 109.5
C10 C13 H13B 109.5
H13A C13 H13B 109.5
C10 C13 H13C 109.5
H13A C13 H13C 109.5
H13B C13 H13C 109.5
N2 C14 C8 125.5(6)
N2 C14 H14 117.3
C8 C14 H14 117.3
N2 C15 C16 107.7(5)
N2 C15 H15A 110.2
C16 C15 H15A 110.2
N2 C15 H15B 110.2
C16 C15 H15B 110.2
H15A C15 H15B 108.5
O3 C16 C15 108.0(5)
O3 C16 C17 103.9(5)
C15 C16 C17 115.4(5)
O3 C16 H16 109.8
C15 C16 H16 109.8
C17 C16 H16 109.8
N3 C17 C16 108.6(4)
N3 C17 H17A 110.0
C16 C17 H17A 110.0
N3 C17 H17B 110.0
C16 C17 H17B 110.0
H17A C17 H17B 108.4
N3 C18 C19 125.9(6)
N3 C18 H18 117.0
C19 C18 H18 117.0
C18 C19 C24 124.2(5)
C18 C19 C20 117.2(6)
C24 C19 C20 118.5(6)
C21 C20 C19 121.9(6)
C21 C20 H20 119.0
C19 C20 H20 119.0
C20 C21 C22 117.0(6)
C20 C21 C25 120.8(7)
C22 C21 C25 122.2(7)
C23 C22 C21 126.0(7)
C23 C22 H22 117.0
C21 C22 H22 117.0
C22 C23 C29 119.6(6)
C22 C23 C24 118.9(6)
C29 C23 C24 121.5(6)
O4 C24 C19 120.7(5)
O4 C24 C23 121.8(5)
C19 C24 C23 117.5(5)
C28 C25 C26 133.7(10)
C28 C25 C21 112.9(7)
C26 C25 C21 112.0(8)
C28 C25 C27 90.9(13)
C26 C25 C27 80.9(13)
C21 C25 C27 113.7(9)
C25 C26 H26A 109.5
C25 C26 H26B 109.5
H26A C26 H26B 109.5
C25 C26 H26C 109.5
H26A C26 H26C 109.5
H26B C26 H26C 109.5
C25 C27 H27A 109.5
C25 C27 H27B 109.5
H27A C27 H27B 109.5
C25 C27 H27C 109.4
H27A C27 H27C 109.5
H27B C27 H27C 109.5
C25 C28 H28A 109.5
C25 C28 H28B 109.5
H28A C28 H28B 109.5
C25 C28 H28C 109.5
H28A C28 H28C 109.5
H28B C28 H28C 109.5
N4 C29 C23 127.5(6)
N4 C29 H29 116.2
C23 C29 H29 116.2
N4 C30 C31 104.5(6)
N4 C30 H30A 110.8
C31 C30 H30A 110.8
N4 C30 H30B 110.8
C31 C30 H30B 110.8
H30A C30 H30B 108.9
O5 C31 C32 111.0(6)
O5 C31 C30 110.5(5)
C32 C31 C30 113.6(6)
O5 C31 H31 107.1
C32 C31 H31 107.1
C30 C31 H31 107.1
N5 C32 C31 108.4(6)
N5 C32 H32A 110.0
C31 C32 H32A 110.0
N5 C32 H32B 110.0
C31 C32 H32B 110.0
H32A C32 H32B 108.4
N5 C33 C34 124.3(6)
N5 C33 H33 117.8
C34 C33 H33 117.8
C35 C34 C33 125.6(6)
C35 C34 C39 117.4(8)
C33 C34 C39 117.0(8)
O6 C35 C34 120.1(7)
O6 C35 C36 121.3(7)
C34 C35 C36 118.7(6)
C35 C36 C37 122.8(7)
C35 C36 C44 123.8(6)
C37 C36 C44 113.4(7)
C38 C37 C36 119.1(8)
C38 C37 H37 120.5
C36 C37 H37 120.5
C39 C38 C37 117.2(7)
C39 C38 C40 121.2(9)
C37 C38 C40 121.6(8)
C38 C39 C34 124.4(9)
C38 C39 H39 117.8
C34 C39 H39 117.8
C42 C40 C43 115.5(10)
C42 C40 C38 110.5(7)
C43 C40 C38 110.8(8)
C42 C40 C41 106.1(10)
C43 C40 C41 104.0(10)
C38 C40 C41 109.6(9)
C40 C41 H41A 109.5
C40 C41 H41B 109.5
H41A C41 H41B 109.5
C40 C41 H41C 109.5
H41A C41 H41C 109.5
H41B C41 H41C 109.5
C40 C42 H42A 109.5
C40 C42 H42B 109.5
H42A C42 H42B 109.5
C40 C42 H42C 109.5
H42A C42 H42C 109.5
H42B C42 H42C 109.5
C40 C43 H43A 109.5
C40 C43 H43B 109.5
H43A C43 H43B 109.5
C40 C43 H43C 109.5
H43A C43 H43C 109.5
H43B C43 H43C 109.5
N6 C44 C36 125.7(7)
N6 C44 H44 117.2
C36 C44 H44 117.2
N6 C45 C1 108.7(6)
N6 C45 H45A 109.9
C1 C45 H45A 109.9
N6 C45 H45B 109.9
C1 C45 H45B 109.9
H45A C45 H45B 108.3
O7 C46 O8 125.8(8)
O7 C46 C47 118.0(8)
O8 C46 C47 116.2(8)
C46 C47 H47A 109.5
C46 C47 H47B 109.5
H47A C47 H47B 109.5
C46 C47 H47C 109.5
H47A C47 H47C 109.5
H47B C47 H47C 109.5
O9 C48 H48A 109.5
O9 C48 H48B 109.5
H48A C48 H48B 109.5
O9 C48 H48C 109.5
H48A C48 H48C 109.5
H48B C48 H48C 109.5
O13 C49 H49A 109.5
O13 C49 H49B 109.5
H49A C49 H49B 109.5
O13 C49 H49C 109.4
H49A C49 H49C 109.5
H49B C49 H49C 109.5

loop_
_geom_bond_atom_site_label_1
_geom_bond_atom_site_label_2
_geom_bond_distance
Cu1 O1 1.892(4)
Cu1 O2 1.924(4)
Cu1 N1 1.926(5)
Cu1 O11 1.966(4)
Cu1 O9 2.674(7)
Cu2 O3 1.888(4)
Cu2 O2 1.918(4)
Cu2 N2 1.933(5)
Cu2 O11 1.956(4)
Cu3 O3 1.864(4)
Cu3 O4 1.930(4)
Cu3 N3 1.946(5)
Cu3 O12 1.979(4)
Cu3 O7 2.321(5)
Cu4 O5 1.923(4)
Cu4 O4 1.945(4)
Cu4 N4 1.946(6)
Cu4 O12 1.988(4)
Cu4 O8 2.273(6)
Cu5 O5 1.902(5)
Cu5 O10 1.903(4)
Cu5 N5 1.926(6)
Cu5 O6 1.956(5)
Cu5 O13 2.410(9)
Cu6 O1 1.911(4)
Cu6 O6 1.929(4)
Cu6 O10 1.932(4)
Cu6 N6 1.939(5)
Cu6 O9 2.429(6)
B1 F3 1.227(13)
B1 F1 1.289(16)
B1 F4 1.375(14)
B1 F2 1.439(19)
B2 O12 1.379(8)
B2 O11 1.390(8)
B2 O10 1.391(7)
O1 C1 1.458(7)
O2 C9 1.350(7)
O3 C16 1.437(7)
O4 C24 1.315(7)
O5 C31 1.414(8)
O6 C35 1.343(7)
O7 C46 1.245(9)
O8 C46 1.263(10)
O9 C48 1.43(2)
O13 C49 1.066(16)
N1 C3 1.270(8)
N1 C2 1.464(8)
N2 C14 1.280(8)
N2 C15 1.442(7)
N3 C18 1.274(7)
N3 C17 1.455(7)
N4 C29 1.270(8)
N4 C30 1.504(9)
N5 C33 1.309(9)
N5 C32 1.426(9)
N6 C44 1.249(9)
N6 C45 1.414(9)
C1 C2 1.468(9)
C1 C45 1.536(9)
C1 H1 1.0000
C2 H2A 0.9900
C2 H2B 0.9900
C3 C4 1.459(9)
C3 H3 0.9500
C4 C9 1.392(8)
C4 C5 1.429(9)
C5 C6 1.353(9)
C5 H5 0.9500
C6 C7 1.411(8)
C6 C10 1.538(9)
C7 C8 1.375(9)
C7 H7 0.9500
C8 C9 1.407(8)
C8 C14 1.473(8)
C10 C11 1.371(13)
C10 C13 1.461(11)
C10 C12 1.535(11)
C11 H11A 0.9947
C11 H11B 0.9946
C11 H11C 0.9946
C12 H12A 0.9800
C12 H12B 0.9800
C12 H12C 0.9800
C13 H13A 0.9800
C13 H13B 0.9800
C13 H13C 0.9800
C14 H14 0.9500
C15 C16 1.478(8)
C15 H15A 0.9900
C15 H15B 0.9900
C16 C17 1.530(8)
C16 H16 1.0000
C17 H17A 0.9900
C17 H17B 0.9900
C18 C19 1.423(9)
C18 H18 0.9500
C19 C24 1.431(8)
C19 C20 1.463(8)
C20 C21 1.363(9)
C20 H20 0.9500
C21 C22 1.372(10)
C21 C25 1.561(9)
C22 C23 1.361(9)
C22 H22 0.9500
C23 C29 1.438(9)
C23 C24 1.440(8)
C25 C28 1.370(13)
C25 C26 1.405(14)
C25 C27 1.641(19)
C26 H26A 0.9800
C26 H26B 0.9800
C26 H26C 0.9800
C27 H27A 0.9800
C27 H27B 0.9800
C27 H27C 0.9800
C28 H28A 0.9800
C28 H28B 0.9800
C28 H28C 0.9800
C29 H29 0.9500
C30 C31 1.535(10)
C30 H30A 0.9900
C30 H30B 0.9900
C31 C32 1.488(10)
C31 H31 1.0000
C32 H32A 0.9900
C32 H32B 0.9900
C33 C34 1.456(11)
C33 H33 0.9500
C34 C35 1.379(11)
C34 C39 1.467(10)
C35 C36 1.379(10)
C36 C37 1.425(9)
C36 C44 1.507(11)
C37 C38 1.413(12)
C37 H37 0.9500
C38 C39 1.340(12)
C38 C40 1.502(10)
C39 H39 0.9500
C40 C42 1.470(11)
C40 C43 1.475(14)
C40 C41 1.664(18)
C41 H41A 0.9800
C41 H41B 0.9800
C41 H41C 0.9800
C42 H42A 0.9800
C42 H42B 0.9800
C42 H42C 0.9800
C43 H43A 0.9800
C43 H43B 0.9800
C43 H43C 0.9800
C44 H44 0.9500
C45 H45A 0.9900
C45 H45B 0.9900
C46 C47 1.529(12)
C47 H47A 0.9800
C47 H47B 0.9800
C47 H47C 0.9800
C48 H48A 0.9800
C48 H48B 0.9800
C48 H48C 0.9800
C49 H49A 0.9800
C49 H49B 0.9800
C49 H49C 0.9800

loop_
_platon_squeeze_void_nr
_platon_squeeze_void_average_x
_platon_squeeze_void_average_y
_platon_squeeze_void_average_z
_platon_squeeze_void_volume
_platon_squeeze_void_count_electrons
1 0.369 0.051 -0.005 2780.7 1256.0
2 0.918 0.224 0.155 20.4 4.8
3 0.918 0.276 0.655 20.0 5.2
4 0.082 0.724 0.345 20.3 2.5
5 0.082 0.776 0.845 19.9 2.7
